data_4070952
loop_
_publ_author_name
'Hadzovic, Alen'
'Song, Datong'

_publ_section_title
;
 Synthesis, Characterization, and Reactivity of a Versatile Dinuclear
 Palladium \b-Diiminate Complex
;
_journal_issue 6
_journal_name_full Organometallics
_journal_page_first 1290
_journal_paper_doi 10.1021/om701147k
_journal_volume 27
_journal_year 2008
_chemical_formula_sum 'C18 H17 Cl N2 O Pd'
_chemical_formula_weight 419.19
_chemical_name_systematic
; 
 ? 
;
_space_group_IT_number 2
_symmetry_cell_setting triclinic
_symmetry_space_group_name_Hall '-P 1'
_symmetry_space_group_name_H-M 'P -1'
_atom_sites_solution_hydrogens geom
_atom_sites_solution_primary direct
_atom_sites_solution_secondary difmap
_audit_creation_method SHELXL-97
_cell_angle_alpha 97.107(4)
_cell_angle_beta 93.707(3)
_cell_angle_gamma 114.448(3)
_cell_formula_units_Z 4
_cell_length_a 9.3629(5)
_cell_length_b 10.1302(6)
_cell_length_c 20.1619(12)
_cell_measurement_reflns_used 12874
_cell_measurement_temperature 150(2)
_cell_measurement_theta_max 25.00
_cell_measurement_theta_min 2.96
_cell_volume 1713.21(18)
_computing_structure_refinement 'SHELXL-97 (Sheldrick, 1997)'
_computing_structure_solution 'SHELXS-97 (Sheldrick, 1990)'
_diffrn_ambient_temperature 150(2)
_diffrn_measured_fraction_theta_full 0.945
_diffrn_measured_fraction_theta_max 0.945
_diffrn_radiation_monochromator graphite
_diffrn_radiation_source 'fine-focus sealed tube'
_diffrn_radiation_type MoK\a
_diffrn_radiation_wavelength 0.71073
_diffrn_reflns_av_R_equivalents 0.1104
_diffrn_reflns_av_sigmaI/netI 0.0959
_diffrn_reflns_limit_h_max 11
_diffrn_reflns_limit_h_min -11
_diffrn_reflns_limit_k_max 12
_diffrn_reflns_limit_k_min -12
_diffrn_reflns_limit_l_max 23
_diffrn_reflns_limit_l_min -23
_diffrn_reflns_number 12874
_diffrn_reflns_theta_full 25.00
_diffrn_reflns_theta_max 25.00
_diffrn_reflns_theta_min 2.96
_exptl_absorpt_coefficient_mu 1.244
_exptl_absorpt_correction_T_max 0.909
_exptl_absorpt_correction_T_min 0.851
_exptl_absorpt_correction_type multi-scan
_exptl_absorpt_process_details
;
multi-scan from symmetry-related measurements 
 Sortav (Blessing 1995)
;
_exptl_crystal_colour red
_exptl_crystal_density_diffrn 1.625
_exptl_crystal_density_method 'not measured'
_exptl_crystal_description plate
_exptl_crystal_F_000 840
_exptl_crystal_size_max 0.22
_exptl_crystal_size_mid 0.10
_exptl_crystal_size_min 0.08
_refine_diff_density_max 1.263
_refine_diff_density_min -1.062
_refine_diff_density_rms 0.128
_refine_ls_extinction_method none
_refine_ls_goodness_of_fit_ref 1.076
_refine_ls_hydrogen_treatment constr
_refine_ls_matrix_type full
_refine_ls_number_parameters 417
_refine_ls_number_reflns 5691
_refine_ls_number_restraints 0
_refine_ls_restrained_S_all 1.076
_refine_ls_R_factor_all 0.0813
_refine_ls_R_factor_gt 0.0681
_refine_ls_shift/su_max 0.000
_refine_ls_shift/su_mean 0.000
_refine_ls_structure_factor_coef Fsqd
_refine_ls_weighting_details 'calc w=1/[\s^2^(Fo^2^)+(0.0978P)^2^+1.6010P] where P=(Fo^2^+2Fc^2^)/3'
_refine_ls_weighting_scheme calc
_refine_ls_wR_factor_gt 0.1776
_refine_ls_wR_factor_ref 0.1906
_reflns_number_gt 4565
_reflns_number_total 5691
_reflns_threshold_expression >2sigma(I)
_cod_data_source_file om701147k-file002.cif
_cod_data_source_block Complex4
_cod_depositor_comments
;
The following automatic conversions were performed:

'_symmetry_cell_setting' value 'Triclinic' changed to 'triclinic'
according to /home/saulius/struct/CIF-dictionaries/cif_core.dic
dictionary named 'cif_core.dic' version 2.4.1 from 2010-06-29.

Automatic conversion script
Id: cif_fix_values 1715 2011-07-08 13:25:40Z adriana 
;
_cod_original_cell_volume 1713.21(17)
_cod_original_sg_symbol_H-M P-1
_cod_database_code 4070952

loop_
_symmetry_equiv_pos_as_xyz
'x, y, z'
'-x, -y, -z'

loop_
_atom_site_label
_atom_site_type_symbol
_atom_site_fract_x
_atom_site_fract_y
_atom_site_fract_z
_atom_site_U_iso_or_equiv
_atom_site_adp_type
_atom_site_occupancy
_atom_site_symmetry_multiplicity
_atom_site_calc_flag
_atom_site_refinement_flags
Pd1 Pd 0.67696(5) -0.48002(5) 0.24724(2) 0.0463(2) Uani 1 1 d .
Pd2 Pd 0.74650(6) -0.05238(5) 0.26809(2) 0.0483(2) Uani 1 1 d .
Cl1 Cl 0.4953(2) -0.4438(2) 0.17543(9) 0.0571(4) Uani 1 1 d .
Cl2 Cl 0.6963(2) -0.1550(2) 0.36572(9) 0.0616(5) Uani 1 1 d .
O1 O 0.4209(6) -0.5068(6) 0.3381(3) 0.0666(13) Uani 1 1 d .
O2 O 0.3893(6) -0.1665(6) 0.2576(3) 0.0648(13) Uani 1 1 d .
N1 N 0.8047(6) -0.5365(6) 0.3130(3) 0.0482(13) Uani 1 1 d .
N2 N 0.8361(6) -0.4510(6) 0.1812(3) 0.0494(13) Uani 1 1 d .
N3 N 0.7669(6) 0.0372(6) 0.1831(3) 0.0503(13) Uani 1 1 d .
N4 N 0.9816(6) 0.0125(6) 0.2866(3) 0.0492(13) Uani 1 1 d .
C1 C 1.0107(8) -0.6064(9) 0.3549(4) 0.0612(19) Uani 1 1 d .
H1A H 1.0238 -0.5505 0.3999 0.092 Uiso 1 1 calc R
H1B H 1.1141 -0.5969 0.3433 0.092 Uiso 1 1 calc R
H1C H 0.9412 -0.7102 0.3545 0.092 Uiso 1 1 calc R
C2 C 0.9375(8) -0.5466(7) 0.3037(3) 0.0514(16) Uani 1 1 d .
C3 C 1.0191(8) -0.5079(8) 0.2475(4) 0.0564(17) Uani 1 1 d .
H3A H 1.1176 -0.5143 0.2478 0.068 Uiso 1 1 calc R
C4 C 0.9708(7) -0.4616(7) 0.1921(3) 0.0472(15) Uani 1 1 d .
C5 C 1.0873(8) -0.4204(8) 0.1399(3) 0.0571(17) Uani 1 1 d .
H5A H 1.0318 -0.4720 0.0950 0.086 Uiso 1 1 calc R
H5B H 1.1729 -0.4489 0.1510 0.086 Uiso 1 1 calc R
H5C H 1.1315 -0.3140 0.1404 0.086 Uiso 1 1 calc R
C6 C 0.7335(8) -0.5810(8) 0.3735(3) 0.0539(16) Uani 1 1 d .
C7 C 0.7556(8) -0.4751(8) 0.4283(3) 0.0582(17) Uani 1 1 d .
H7A H 0.8192 -0.3742 0.4272 0.070 Uiso 1 1 calc R
C8 C 0.6838(10) -0.5177(11) 0.4855(4) 0.074(2) Uani 1 1 d .
H8A H 0.6990 -0.4461 0.5237 0.089 Uiso 1 1 calc R
C9 C 0.5895(10) -0.6660(11) 0.4861(4) 0.076(2) Uani 1 1 d .
H9A H 0.5391 -0.6950 0.5247 0.091 Uiso 1 1 calc R
C10 C 0.5691(10) -0.7696(10) 0.4317(5) 0.076(2) Uani 1 1 d .
H10A H 0.5069 -0.8706 0.4332 0.092 Uiso 1 1 calc R
C11 C 0.6396(8) -0.7281(8) 0.3735(4) 0.0591(18) Uani 1 1 d .
H11A H 0.6230 -0.7997 0.3350 0.071 Uiso 1 1 calc R
C12 C 0.8069(7) -0.4035(7) 0.1183(3) 0.0465(14) Uani 1 1 d .
C13 C 0.8639(9) -0.2568(8) 0.1125(4) 0.0553(17) Uani 1 1 d .
H13A H 0.9215 -0.1832 0.1503 0.066 Uiso 1 1 calc R
C14 C 0.8367(9) -0.2173(8) 0.0512(4) 0.0641(19) Uani 1 1 d .
H14A H 0.8779 -0.1163 0.0470 0.077 Uiso 1 1 calc R
C15 C 0.7499(9) -0.3238(9) -0.0041(4) 0.0610(18) Uani 1 1 d .
H15A H 0.7313 -0.2955 -0.0459 0.073 Uiso 1 1 calc R
C16 C 0.6904(8) -0.4712(9) 0.0017(3) 0.0588(18) Uani 1 1 d .
H16A H 0.6308 -0.5444 -0.0361 0.071 Uiso 1 1 calc R
C17 C 0.7183(8) -0.5119(8) 0.0629(3) 0.0528(16) Uani 1 1 d .
H17A H 0.6773 -0.6129 0.0671 0.063 Uiso 1 1 calc R
C18 C 0.5166(9) -0.4980(8) 0.3070(3) 0.0535(16) Uani 1 1 d .
C19 C 0.8942(9) 0.1811(8) 0.0980(4) 0.0608(18) Uani 1 1 d .
H19A H 0.7842 0.1566 0.0812 0.091 Uiso 1 1 calc R
H19B H 0.9412 0.1410 0.0635 0.091 Uiso 1 1 calc R
H19C H 0.9542 0.2882 0.1085 0.091 Uiso 1 1 calc R
C20 C 0.8990(8) 0.1153(8) 0.1613(3) 0.0521(16) Uani 1 1 d .
C21 C 1.0493(8) 0.1413(7) 0.1913(3) 0.0541(16) Uani 1 1 d .
H21A H 1.1356 0.1977 0.1694 0.065 Uiso 1 1 calc R
C22 C 1.0883(8) 0.0949(8) 0.2493(3) 0.0528(16) Uani 1 1 d .
C23 C 1.2625(8) 0.1367(9) 0.2690(4) 0.0601(18) Uani 1 1 d .
H23A H 1.2760 0.0989 0.3102 0.090 Uiso 1 1 calc R
H23B H 1.3210 0.2441 0.2769 0.090 Uiso 1 1 calc R
H23C H 1.3029 0.0943 0.2325 0.090 Uiso 1 1 calc R
C24 C 0.6207(8) 0.0247(7) 0.1473(3) 0.0507(15) Uani 1 1 d .
C25 C 0.5227(9) -0.1042(8) 0.1042(3) 0.0588(17) Uani 1 1 d .
H25A H 0.5511 -0.1843 0.0973 0.071 Uiso 1 1 calc R
C26 C 0.3831(9) -0.1144(8) 0.0714(4) 0.0602(18) Uani 1 1 d .
H26A H 0.3152 -0.2025 0.0420 0.072 Uiso 1 1 calc R
C27 C 0.3413(9) 0.0008(9) 0.0807(4) 0.0648(19) Uani 1 1 d .
H27A H 0.2454 -0.0079 0.0575 0.078 Uiso 1 1 calc R
C28 C 0.4384(9) 0.1300(9) 0.1240(4) 0.0622(19) Uani 1 1 d .
H28A H 0.4105 0.2104 0.1304 0.075 Uiso 1 1 calc R
C29 C 0.5773(9) 0.1389(8) 0.1576(4) 0.0582(17) Uani 1 1 d .
H29A H 0.6435 0.2256 0.1882 0.070 Uiso 1 1 calc R
C30 C 1.0459(8) -0.0247(8) 0.3443(4) 0.0565(17) Uani 1 1 d .
C31 C 1.0753(8) -0.1493(8) 0.3368(4) 0.0583(17) Uani 1 1 d .
H31A H 1.0488 -0.2121 0.2945 0.070 Uiso 1 1 calc R
C32 C 1.1451(9) -0.1801(9) 0.3930(4) 0.071(2) Uani 1 1 d .
H32A H 1.1664 -0.2644 0.3889 0.086 Uiso 1 1 calc R
C33 C 1.1822(9) -0.0894(9) 0.4534(4) 0.069(2) Uani 1 1 d .
H33A H 1.2290 -0.1116 0.4912 0.083 Uiso 1 1 calc R
C34 C 1.1530(9) 0.0344(9) 0.4609(4) 0.0639(19) Uani 1 1 d .
H34A H 1.1796 0.0970 0.5032 0.077 Uiso 1 1 calc R
C35 C 1.0853(8) 0.0655(8) 0.4063(3) 0.0575(17) Uani 1 1 d .
H35A H 1.0650 0.1504 0.4110 0.069 Uiso 1 1 calc R
C36 C 0.5194(8) -0.1259(8) 0.2591(3) 0.0542(16) Uani 1 1 d .

loop_
_atom_site_aniso_label
_atom_site_aniso_U_11
_atom_site_aniso_U_22
_atom_site_aniso_U_33
_atom_site_aniso_U_23
_atom_site_aniso_U_13
_atom_site_aniso_U_12
Pd1 0.0417(3) 0.0544(3) 0.0480(3) 0.0102(2) 0.0034(2) 0.0253(2)
Pd2 0.0439(3) 0.0552(4) 0.0479(3) 0.0105(2) 0.0030(2) 0.0231(2)
Cl1 0.0515(9) 0.0780(11) 0.0529(9) 0.0135(8) 0.0037(7) 0.0381(9)
Cl2 0.0539(9) 0.0733(11) 0.0557(10) 0.0192(8) 0.0039(8) 0.0232(8)
O1 0.056(3) 0.090(4) 0.063(3) 0.015(3) 0.013(3) 0.038(3)
O2 0.053(3) 0.075(3) 0.070(3) 0.015(2) 0.007(2) 0.030(3)
N1 0.040(3) 0.054(3) 0.051(3) 0.011(2) 0.000(2) 0.022(2)
N2 0.049(3) 0.056(3) 0.047(3) 0.012(2) 0.004(2) 0.026(3)
N3 0.046(3) 0.061(3) 0.048(3) 0.010(2) 0.003(2) 0.027(3)
N4 0.043(3) 0.061(3) 0.051(3) 0.012(2) -0.001(2) 0.029(3)
C1 0.046(4) 0.078(5) 0.071(5) 0.015(4) 0.003(3) 0.037(4)
C2 0.043(3) 0.058(4) 0.054(4) 0.005(3) 0.001(3) 0.025(3)
C3 0.047(4) 0.061(4) 0.066(4) 0.013(3) 0.007(3) 0.027(3)
C4 0.040(3) 0.056(4) 0.047(3) 0.005(3) 0.005(3) 0.022(3)
C5 0.045(4) 0.071(4) 0.060(4) 0.013(3) 0.008(3) 0.028(3)
C6 0.051(4) 0.063(4) 0.057(4) 0.021(3) 0.004(3) 0.032(3)
C7 0.055(4) 0.075(5) 0.051(4) 0.011(3) 0.003(3) 0.035(4)
C8 0.067(5) 0.109(7) 0.057(4) 0.012(4) 0.007(4) 0.048(5)
C9 0.068(5) 0.114(7) 0.067(5) 0.040(5) 0.018(4) 0.050(5)
C10 0.065(5) 0.088(6) 0.087(6) 0.035(5) 0.009(4) 0.038(4)
C11 0.044(4) 0.075(5) 0.064(4) 0.020(4) 0.005(3) 0.028(3)
C12 0.039(3) 0.064(4) 0.050(3) 0.013(3) 0.014(3) 0.032(3)
C13 0.058(4) 0.058(4) 0.057(4) 0.008(3) 0.008(3) 0.032(3)
C14 0.069(5) 0.061(4) 0.075(5) 0.020(4) 0.018(4) 0.036(4)
C15 0.062(4) 0.087(5) 0.053(4) 0.025(4) 0.013(3) 0.046(4)
C16 0.051(4) 0.078(5) 0.053(4) 0.009(3) 0.003(3) 0.035(4)
C17 0.048(3) 0.064(4) 0.047(4) 0.014(3) 0.008(3) 0.023(3)
C18 0.057(4) 0.064(4) 0.040(3) 0.006(3) 0.001(3) 0.027(3)
C19 0.063(4) 0.064(4) 0.061(4) 0.016(3) 0.007(4) 0.031(4)
C20 0.054(4) 0.055(4) 0.047(4) 0.006(3) 0.005(3) 0.023(3)
C21 0.048(4) 0.060(4) 0.059(4) 0.017(3) 0.010(3) 0.025(3)
C22 0.052(4) 0.061(4) 0.048(4) 0.001(3) 0.004(3) 0.030(3)
C23 0.043(3) 0.076(5) 0.062(4) 0.014(3) 0.005(3) 0.025(3)
C24 0.050(4) 0.059(4) 0.045(3) 0.015(3) 0.006(3) 0.023(3)
C25 0.065(4) 0.059(4) 0.055(4) 0.008(3) -0.001(3) 0.029(3)
C26 0.059(4) 0.067(4) 0.052(4) 0.010(3) -0.002(3) 0.026(4)
C27 0.055(4) 0.085(5) 0.059(4) 0.019(4) 0.001(3) 0.033(4)
C28 0.065(4) 0.071(5) 0.062(4) 0.012(4) 0.003(4) 0.040(4)
C29 0.059(4) 0.058(4) 0.055(4) 0.006(3) -0.004(3) 0.025(3)
C30 0.040(3) 0.067(4) 0.063(4) 0.016(3) -0.003(3) 0.024(3)
C31 0.053(4) 0.057(4) 0.058(4) 0.011(3) 0.000(3) 0.017(3)
C32 0.056(4) 0.070(5) 0.093(6) 0.028(4) 0.001(4) 0.029(4)
C33 0.056(4) 0.085(6) 0.062(5) 0.025(4) -0.004(4) 0.025(4)
C34 0.056(4) 0.079(5) 0.055(4) 0.013(4) 0.001(3) 0.028(4)
C35 0.048(4) 0.066(4) 0.060(4) 0.013(3) 0.005(3) 0.025(3)
C36 0.048(4) 0.063(4) 0.049(4) 0.002(3) 0.002(3) 0.024(3)

loop_
_atom_type_symbol
_atom_type_description
_atom_type_scat_dispersion_real
_atom_type_scat_dispersion_imag
_atom_type_scat_source
C C 0.0033 0.0016 'International Tables Vol C Tables 4.2.6.8 and 6.1.1.4'
H H 0.0000 0.0000 'International Tables Vol C Tables 4.2.6.8 and 6.1.1.4'
N N 0.0061 0.0033 'International Tables Vol C Tables 4.2.6.8 and 6.1.1.4'
O O 0.0106 0.0060 'International Tables Vol C Tables 4.2.6.8 and 6.1.1.4'
Cl Cl 0.1484 0.1585 'International Tables Vol C Tables 4.2.6.8 and 6.1.1.4'
Pd Pd -0.9988 1.0072 'International Tables Vol C Tables 4.2.6.8 and 6.1.1.4'

loop_
_geom_angle_atom_site_label_1
_geom_angle_atom_site_label_2
_geom_angle_atom_site_label_3
_geom_angle
C18 Pd1 N1 93.1(3)
C18 Pd1 N2 175.1(2)
N1 Pd1 N2 91.6(2)
C18 Pd1 Cl1 80.5(2)
N1 Pd1 Cl1 171.23(16)
N2 Pd1 Cl1 95.02(15)
C36 Pd2 N4 173.4(3)
C36 Pd2 N3 94.2(3)
N4 Pd2 N3 92.3(2)
C36 Pd2 Cl2 79.9(2)
N4 Pd2 Cl2 93.53(16)
N3 Pd2 Cl2 173.78(16)
C2 N1 C6 118.3(6)
C2 N1 Pd1 126.0(5)
C6 N1 Pd1 115.5(4)
C4 N2 C12 116.6(5)
C4 N2 Pd1 125.2(4)
C12 N2 Pd1 118.0(4)
C20 N3 C24 117.7(6)
C20 N3 Pd2 125.8(5)
C24 N3 Pd2 116.2(4)
C22 N4 C30 115.7(5)
C22 N4 Pd2 124.4(4)
C30 N4 Pd2 119.8(5)
N1 C2 C3 124.4(6)
N1 C2 C1 119.6(7)
C3 C2 C1 115.9(6)
C4 C3 C2 126.8(7)
N2 C4 C3 125.7(7)
N2 C4 C5 118.9(6)
C3 C4 C5 115.4(6)
C11 C6 C7 121.5(7)
C11 C6 N1 119.0(6)
C7 C6 N1 119.5(6)
C6 C7 C8 119.4(8)
C9 C8 C7 119.6(8)
C10 C9 C8 120.5(8)
C9 C10 C11 120.5(8)
C6 C11 C10 118.5(7)
C13 C12 C17 120.0(6)
C13 C12 N2 121.9(6)
C17 C12 N2 118.1(6)
C12 C13 C14 119.7(6)
C13 C14 C15 120.7(7)
C16 C15 C14 119.8(7)
C15 C16 C17 119.8(6)
C16 C17 C12 119.9(7)
O1 C18 Pd1 176.1(6)
N3 C20 C21 124.6(7)
N3 C20 C19 119.3(6)
C21 C20 C19 116.0(7)
C22 C21 C20 128.2(7)
N4 C22 C21 124.3(6)
N4 C22 C23 119.1(6)
C21 C22 C23 116.5(7)
C29 C24 C25 119.9(6)
C29 C24 N3 120.1(6)
C25 C24 N3 120.0(6)
C26 C25 C24 119.0(7)
C27 C26 C25 121.0(7)
C26 C27 C28 120.3(7)
C27 C28 C29 118.5(7)
C24 C29 C28 121.2(6)
C35 C30 C31 119.9(7)
C35 C30 N4 120.6(7)
C31 C30 N4 119.5(6)
C30 C31 C32 118.6(7)
C33 C32 C31 120.1(8)
C32 C33 C34 121.2(7)
C35 C34 C33 119.1(7)
C34 C35 C30 121.1(7)
O2 C36 Pd2 176.3(6)

loop_
_geom_bond_atom_site_label_1
_geom_bond_atom_site_label_2
_geom_bond_distance
Pd1 C18 1.950(8)
Pd1 N1 2.016(5)
Pd1 N2 2.018(6)
Pd1 Cl1 2.3351(17)
Pd2 C36 1.928(7)
Pd2 N4 2.013(5)
Pd2 N3 2.020(6)
Pd2 Cl2 2.3230(19)
O1 C18 1.107(8)
O2 C36 1.109(8)
N1 C2 1.312(8)
N1 C6 1.459(9)
N2 C4 1.316(8)
N2 C12 1.459(8)
N3 C20 1.302(9)
N3 C24 1.455(8)
N4 C22 1.351(9)
N4 C30 1.436(9)
C1 C2 1.519(10)
C2 C3 1.412(10)
C3 C4 1.383(10)
C4 C5 1.533(10)
C6 C11 1.382(10)
C6 C7 1.382(10)
C7 C8 1.396(11)
C8 C9 1.394(12)
C9 C10 1.365(12)
C10 C11 1.409(11)
C12 C13 1.379(9)
C12 C17 1.402(9)
C13 C14 1.384(10)
C14 C15 1.389(10)
C15 C16 1.385(11)
C16 C17 1.390(10)
C19 C20 1.518(10)
C20 C21 1.399(9)
C21 C22 1.394(10)
C22 C23 1.516(9)
C24 C29 1.374(10)
C24 C25 1.388(9)
C25 C26 1.384(10)
C26 C27 1.373(11)
C27 C28 1.389(10)
C28 C29 1.390(10)
C30 C35 1.382(10)
C30 C31 1.391(10)
C31 C32 1.403(10)
C32 C33 1.361(11)
C33 C34 1.383(11)
C34 C35 1.368(10)
